data_4329387
loop_
_publ_author_name
'David Pugh'
'Peter Marchand'
'Ivan P. Parkin'
'Claire J. Carmalt'

_publ_contact_author 'Claire J. Carmalt'
_publ_contact_author_address
;
Materials Chemistry Centre
University College London
20 Gordon Street
London
WC1H 0AJ
United Kingdom
;
_publ_contact_author_email c.j.carmalt@ucl.ac.uk
_publ_section_title
;
 Group 13 \b-Ketoiminate Compounds: Gallium Hydride Derivatives As
 Molecular Precursors to Thin Films of Ga2O3
;
_journal_name_full 'Inorganic Chemistry'
_journal_page_first 6385
_journal_page_last 6395
_journal_paper_doi 10.1021/ic3006794
_journal_volume 51
_journal_year 2012
_chemical_formula_moiety 'C13 H20 Cl Ga N2 O2'
_chemical_formula_sum 'C13 H20 Cl Ga N2 O2'
_chemical_formula_weight 341.48
_chemical_name_systematic
;
 ?
;
_space_group_IT_number 2
_symmetry_cell_setting triclinic
_symmetry_Int_Tables_number 2
_symmetry_space_group_name_Hall '-P 1'
_symmetry_space_group_name_H-M 'P -1'
_atom_sites_solution_hydrogens geom
_atom_sites_solution_primary direct
_atom_sites_solution_secondary difmap
_audit_creation_method SHELXL-97
_cell_angle_alpha 72.534(2)
_cell_angle_beta 75.996(2)
_cell_angle_gamma 77.103(2)
_cell_formula_units_Z 2
_cell_length_a 7.4177(9)
_cell_length_b 8.6862(11)
_cell_length_c 12.4715(15)
_cell_measurement_reflns_used 4616
_cell_measurement_temperature 150(2)
_cell_measurement_theta_max 28.28
_cell_measurement_theta_min 2.49
_cell_volume 733.82(16)
_computing_cell_refinement 'Bruker SAINT'
_computing_data_collection 'Bruker SMART'
_computing_data_reduction 'Bruker SAINT'
_computing_molecular_graphics 'ORTEP-III (Farrugia, 1997)'
_computing_publication_material 'PLATON (Spek, 2003), WinGX (Farrugia, 1999) and enCIFer (Allen et al., 2004).'
_computing_structure_refinement 'SHELXL-97 (Sheldrick, 1997)'
_computing_structure_solution 'SHELXS-97 (Sheldrick, 1997)'
_diffrn_ambient_temperature 150(2)
_diffrn_measured_fraction_theta_full 0.947
_diffrn_measured_fraction_theta_max 0.865
_diffrn_measurement_device_type 'Bruker SMART APEX diffractometer'
_diffrn_measurement_method '\w rotation with narrow frames'
_diffrn_radiation_monochromator graphite
_diffrn_radiation_source 'fine-focus sealed tube'
_diffrn_radiation_type MoK\a
_diffrn_radiation_wavelength 0.71073
_diffrn_reflns_av_R_equivalents 0.0188
_diffrn_reflns_av_sigmaI/netI 0.0316
_diffrn_reflns_limit_h_max 9
_diffrn_reflns_limit_h_min -9
_diffrn_reflns_limit_k_max 11
_diffrn_reflns_limit_k_min -11
_diffrn_reflns_limit_l_max 16
_diffrn_reflns_limit_l_min -15
_diffrn_reflns_number 5937
_diffrn_reflns_theta_full 25.00
_diffrn_reflns_theta_max 28.29
_diffrn_reflns_theta_min 2.64
_diffrn_standards_decay_% 0
_diffrn_standards_number 0
_exptl_absorpt_coefficient_mu 2.056
_exptl_absorpt_correction_T_max 0.6839
_exptl_absorpt_correction_T_min 0.4262
_exptl_absorpt_correction_type multi-scan
_exptl_absorpt_process_details 'SADABS v2.03'
_exptl_crystal_colour colourless
_exptl_crystal_density_diffrn 1.545
_exptl_crystal_description block
_exptl_crystal_F_000 352
_exptl_crystal_size_max 0.50
_exptl_crystal_size_mid 0.40
_exptl_crystal_size_min 0.20
_refine_diff_density_max 0.314
_refine_diff_density_min -0.501
_refine_diff_density_rms 0.067
_refine_ls_extinction_method none
_refine_ls_goodness_of_fit_ref 1.082
_refine_ls_hydrogen_treatment constr
_refine_ls_matrix_type full
_refine_ls_number_parameters 177
_refine_ls_number_reflns 3152
_refine_ls_number_restraints 0
_refine_ls_restrained_S_all 1.082
_refine_ls_R_factor_all 0.0235
_refine_ls_R_factor_gt 0.0219
_refine_ls_shift/su_max 0.048
_refine_ls_shift/su_mean 0.003
_refine_ls_structure_factor_coef Fsqd
_refine_ls_weighting_details 'calc w=1/[\s^2^(Fo^2^)+(0.0232P)^2^+0.2550P] where P=(Fo^2^+2Fc^2^)/3'
_refine_ls_weighting_scheme calc
_refine_ls_wR_factor_gt 0.0566
_refine_ls_wR_factor_ref 0.0576
_reflns_number_gt 2953
_reflns_number_total 3152
_reflns_threshold_expression I>2\s(I)
_cod_data_source_file ic3006794_si_002_4.cif
_cod_data_source_block Compound_6
_cod_database_code 4329387

loop_
_symmetry_equiv_pos_as_xyz
'x, y, z'
'-x, -y, -z'

loop_
_atom_site_label
_atom_site_type_symbol
_atom_site_fract_x
_atom_site_fract_y
_atom_site_fract_z
_atom_site_U_iso_or_equiv
_atom_site_adp_type
_atom_site_occupancy
_atom_site_symmetry_multiplicity
_atom_site_calc_flag
_atom_site_refinement_flags
Ga1 Ga -0.08041(2) 0.385898(19) 0.758558(13) 0.01498(6) Uani 1 1 d .
Cl1 Cl -0.24060(5) 0.63999(4) 0.73603(3) 0.02217(9) Uani 1 1 d .
O1 O -0.28487(15) 0.31092(13) 0.72129(10) 0.0200(2) Uani 1 1 d .
O2 O -0.14744(16) 0.24394(14) 0.90293(10) 0.0211(2) Uani 1 1 d .
N1 N 0.08954(18) 0.30377(17) 0.63122(11) 0.0191(3) Uani 1 1 d .
N2 N 0.14432(18) 0.43216(16) 0.80168(11) 0.0182(3) Uani 1 1 d .
C1 C -0.4172(3) 0.0691(2) 0.76789(18) 0.0299(4) Uani 1 1 d .
H1A H -0.4268 0.0320 0.8511 0.045 Uiso 1 1 calc R
H1B H -0.3978 -0.0257 0.7368 0.045 Uiso 1 1 calc R
H1C H -0.5336 0.1416 0.7497 0.045 Uiso 1 1 calc R
C2 C -0.2539(2) 0.16023(19) 0.71582(14) 0.0209(3) Uani 1 1 d .
C3 C -0.0826(2) 0.0840(2) 0.66792(14) 0.0229(3) Uani 1 1 d .
H3 H -0.0725 -0.0270 0.6679 0.027 Uiso 1 1 calc R
C4 C 0.0793(2) 0.1601(2) 0.61874(13) 0.0210(3) Uani 1 1 d .
C5 C 0.2438(3) 0.0698(2) 0.55158(16) 0.0300(4) Uani 1 1 d .
H5A H 0.2761 0.1395 0.4740 0.045 Uiso 1 1 calc R
H5B H 0.2096 -0.0307 0.5475 0.045 Uiso 1 1 calc R
H5C H 0.3523 0.0421 0.5896 0.045 Uiso 1 1 calc R
C6 C 0.2547(2) 0.3839(2) 0.56823(14) 0.0248(3) Uani 1 1 d .
H6A H 0.2663 0.3990 0.4851 0.030 Uiso 1 1 calc R
H6B H 0.3705 0.3131 0.5917 0.030 Uiso 1 1 calc R
C7 C 0.2350(2) 0.5488(2) 0.59208(14) 0.0243(3) Uani 1 1 d .
H7A H 0.1071 0.6097 0.5841 0.029 Uiso 1 1 calc R
H7B H 0.3266 0.6123 0.5339 0.029 Uiso 1 1 calc R
C8 C 0.2672(2) 0.5363(2) 0.71055(15) 0.0240(3) Uani 1 1 d .
H8A H 0.4006 0.4900 0.7152 0.029 Uiso 1 1 calc R
H8B H 0.2420 0.6472 0.7228 0.029 Uiso 1 1 calc R
C9 C 0.3518(2) 0.4245(2) 0.93099(15) 0.0246(3) Uani 1 1 d .
H9A H 0.4665 0.3574 0.9009 0.037 Uiso 1 1 calc R
H9B H 0.3392 0.4029 1.0140 0.037 Uiso 1 1 calc R
H9C H 0.3591 0.5405 0.8950 0.037 Uiso 1 1 calc R
C10 C 0.1828(2) 0.38239(19) 0.90490(14) 0.0187(3) Uani 1 1 d .
C11 C 0.0711(2) 0.2833(2) 0.99946(14) 0.0209(3) Uani 1 1 d .
H11 H 0.1060 0.2575 1.0720 0.025 Uiso 1 1 calc R
C12 C -0.0804(2) 0.22249(19) 0.99513(13) 0.0187(3) Uani 1 1 d .
C13 C -0.1878(2) 0.1197(2) 1.10013(14) 0.0258(4) Uani 1 1 d .
H13A H -0.3180 0.1752 1.1154 0.039 Uiso 1 1 calc R
H13B H -0.1284 0.1034 1.1657 0.039 Uiso 1 1 calc R
H13C H -0.1869 0.0133 1.0877 0.039 Uiso 1 1 calc R

loop_
_atom_site_aniso_label
_atom_site_aniso_U_11
_atom_site_aniso_U_22
_atom_site_aniso_U_33
_atom_site_aniso_U_23
_atom_site_aniso_U_13
_atom_site_aniso_U_12
Ga1 0.01403(9) 0.01650(10) 0.01508(10) -0.00449(7) -0.00274(6) -0.00332(6)
Cl1 0.02362(19) 0.01759(18) 0.0252(2) -0.00658(15) -0.00570(15) -0.00060(14)
O1 0.0193(5) 0.0196(5) 0.0241(6) -0.0076(5) -0.0078(4) -0.0029(4)
O2 0.0218(6) 0.0239(6) 0.0186(5) -0.0019(4) -0.0050(4) -0.0092(5)
N1 0.0172(6) 0.0243(7) 0.0155(6) -0.0055(5) -0.0026(5) -0.0031(5)
N2 0.0162(6) 0.0209(6) 0.0186(6) -0.0060(5) -0.0024(5) -0.0052(5)
C1 0.0277(9) 0.0235(8) 0.0418(10) -0.0074(8) -0.0091(8) -0.0091(7)
C2 0.0248(8) 0.0199(7) 0.0208(8) -0.0040(6) -0.0108(6) -0.0043(6)
C3 0.0291(8) 0.0190(7) 0.0234(8) -0.0072(6) -0.0098(7) -0.0019(6)
C4 0.0241(8) 0.0230(8) 0.0155(7) -0.0057(6) -0.0074(6) 0.0019(6)
C5 0.0327(10) 0.0311(9) 0.0250(9) -0.0132(7) -0.0027(7) 0.0027(8)
C6 0.0209(8) 0.0330(9) 0.0183(8) -0.0064(7) 0.0012(6) -0.0058(7)
C7 0.0214(8) 0.0275(8) 0.0210(8) -0.0013(7) -0.0007(6) -0.0087(7)
C8 0.0197(8) 0.0279(8) 0.0255(8) -0.0047(7) -0.0026(6) -0.0111(7)
C9 0.0178(7) 0.0350(9) 0.0264(8) -0.0138(7) -0.0051(6) -0.0060(7)
C10 0.0147(7) 0.0210(7) 0.0228(8) -0.0113(6) -0.0030(6) -0.0006(6)
C11 0.0209(8) 0.0252(8) 0.0176(7) -0.0068(6) -0.0057(6) -0.0022(6)
C12 0.0193(7) 0.0167(7) 0.0186(7) -0.0052(6) -0.0025(6) 0.0000(6)
C13 0.0276(9) 0.0255(8) 0.0209(8) -0.0009(7) -0.0022(7) -0.0070(7)

loop_
_atom_type_symbol
_atom_type_description
_atom_type_scat_dispersion_real
_atom_type_scat_dispersion_imag
_atom_type_scat_source
C C 0.0033 0.0016 'International Tables Vol C Tables 4.2.6.8 and 6.1.1.4'
H H 0.0000 0.0000 'International Tables Vol C Tables 4.2.6.8 and 6.1.1.4'
N N 0.0061 0.0033 'International Tables Vol C Tables 4.2.6.8 and 6.1.1.4'
O O 0.0106 0.0060 'International Tables Vol C Tables 4.2.6.8 and 6.1.1.4'
Cl Cl 0.1484 0.1585 'International Tables Vol C Tables 4.2.6.8 and 6.1.1.4'
Ga Ga 0.2307 1.6083 'International Tables Vol C Tables 4.2.6.8 and 6.1.1.4'

loop_
_geom_angle_atom_site_label_1
_geom_angle_atom_site_label_2
_geom_angle_atom_site_label_3
_geom_angle
O2 Ga1 O1 83.41(5)
O2 Ga1 N1 121.30(5)
O1 Ga1 N1 87.07(5)
O2 Ga1 N2 92.71(5)
O1 Ga1 N2 172.66(5)
N1 Ga1 N2 89.64(5)
O2 Ga1 Cl1 114.59(4)
O1 Ga1 Cl1 91.24(3)
N1 Ga1 Cl1 123.42(4)
N2 Ga1 Cl1 96.05(4)
C2 O1 Ga1 116.41(10)
C12 O2 Ga1 127.37(10)
C4 N1 C6 119.44(14)
C4 N1 Ga1 120.02(11)
C6 N1 Ga1 118.99(10)
C10 N2 C8 118.39(13)
C10 N2 Ga1 124.54(11)
C8 N2 Ga1 117.00(10)
C2 C1 H1A 109.5
C2 C1 H1B 109.5
H1A C1 H1B 109.5
C2 C1 H1C 109.5
H1A C1 H1C 109.5
H1B C1 H1C 109.5
O1 C2 C3 123.53(15)
O1 C2 C1 115.66(15)
C3 C2 C1 120.80(15)
C2 C3 C4 124.39(15)
C2 C3 H3 117.8
C4 C3 H3 117.8
N1 C4 C3 122.26(15)
N1 C4 C5 120.38(16)
C3 C4 C5 117.35(15)
C4 C5 H5A 109.5
C4 C5 H5B 109.5
H5A C5 H5B 109.5
C4 C5 H5C 109.5
H5A C5 H5C 109.5
H5B C5 H5C 109.5
N1 C6 C7 110.72(13)
N1 C6 H6A 109.5
C7 C6 H6A 109.5
N1 C6 H6B 109.5
C7 C6 H6B 109.5
H6A C6 H6B 108.1
C6 C7 C8 113.48(14)
C6 C7 H7A 108.9
C8 C7 H7A 108.9
C6 C7 H7B 108.9
C8 C7 H7B 108.9
H7A C7 H7B 107.7
N2 C8 C7 111.77(13)
N2 C8 H8A 109.3
C7 C8 H8A 109.3
N2 C8 H8B 109.3
C7 C8 H8B 109.3
H8A C8 H8B 107.9
C10 C9 H9A 109.5
C10 C9 H9B 109.5
H9A C9 H9B 109.5
C10 C9 H9C 109.5
H9A C9 H9C 109.5
H9B C9 H9C 109.5
N2 C10 C11 122.77(14)
N2 C10 C9 121.49(15)
C11 C10 C9 115.74(14)
C12 C11 C10 126.20(15)
C12 C11 H11 116.9
C10 C11 H11 116.9
O2 C12 C11 125.42(15)
O2 C12 C13 112.90(14)
C11 C12 C13 121.68(15)
C12 C13 H13A 109.5
C12 C13 H13B 109.5
H13A C13 H13B 109.5
C12 C13 H13C 109.5
H13A C13 H13C 109.5
H13B C13 H13C 109.5

loop_
_geom_bond_atom_site_label_1
_geom_bond_atom_site_label_2
_geom_bond_distance
Ga1 O2 1.8754(11)
Ga1 O1 1.9759(11)
Ga1 N1 1.9824(13)
Ga1 N2 2.0229(13)
Ga1 Cl1 2.2317(5)
O1 C2 1.2972(19)
O2 C12 1.308(2)
N1 C4 1.323(2)
N1 C6 1.480(2)
N2 C10 1.309(2)
N2 C8 1.480(2)
C1 C2 1.502(2)
C1 H1A 0.9800
C1 H1B 0.9800
C1 H1C 0.9800
C2 C3 1.380(2)
C3 C4 1.418(2)
C3 H3 0.9500
C4 C5 1.509(2)
C5 H5A 0.9800
C5 H5B 0.9800
C5 H5C 0.9800
C6 C7 1.517(2)
C6 H6A 0.9900
C6 H6B 0.9900
C7 C8 1.521(2)
C7 H7A 0.9900
C7 H7B 0.9900
C8 H8A 0.9900
C8 H8B 0.9900
C9 C10 1.511(2)
C9 H9A 0.9800
C9 H9B 0.9800
C9 H9C 0.9800
C10 C11 1.434(2)
C11 C12 1.362(2)
C11 H11 0.9500
C12 C13 1.502(2)
C13 H13A 0.9800
C13 H13B 0.9800
C13 H13C 0.9800

loop_
_geom_torsion_atom_site_label_1
_geom_torsion_atom_site_label_2
_geom_torsion_atom_site_label_3
_geom_torsion_atom_site_label_4
_geom_torsion
O2 Ga1 O1 C2 -69.42(12)
N1 Ga1 O1 C2 52.56(12)
Cl1 Ga1 O1 C2 175.97(11)
O1 Ga1 O2 C12 -175.09(13)
N1 Ga1 O2 C12 102.40(13)
N2 Ga1 O2 C12 11.17(13)
Cl1 Ga1 O2 C12 -86.75(13)
O2 Ga1 N1 C4 36.84(14)
O1 Ga1 N1 C4 -43.63(12)
N2 Ga1 N1 C4 129.80(12)
Cl1 Ga1 N1 C4 -133.19(11)
O2 Ga1 N1 C6 -128.91(11)
O1 Ga1 N1 C6 150.62(12)
N2 Ga1 N1 C6 -35.95(12)
Cl1 Ga1 N1 C6 61.07(12)
O2 Ga1 N2 C10 -7.44(13)
N1 Ga1 N2 C10 -128.76(13)
Cl1 Ga1 N2 C10 107.65(13)
O2 Ga1 N2 C8 175.65(11)
N1 Ga1 N2 C8 54.33(12)
Cl1 Ga1 N2 C8 -69.27(11)
Ga1 O1 C2 C3 -39.8(2)
Ga1 O1 C2 C1 138.91(12)
O1 C2 C3 C4 -0.3(3)
C1 C2 C3 C4 -178.94(16)
C6 N1 C4 C3 -173.93(14)
Ga1 N1 C4 C3 20.4(2)
C6 N1 C4 C5 6.8(2)
Ga1 N1 C4 C5 -158.88(12)
C2 C3 C4 N1 11.4(3)
C2 C3 C4 C5 -169.27(16)
C4 N1 C6 C7 178.31(14)
Ga1 N1 C6 C7 -15.86(18)
N1 C6 C7 C8 74.18(18)
C10 N2 C8 C7 165.93(14)
Ga1 N2 C8 C7 -16.96(18)
C6 C7 C8 N2 -54.29(19)
C8 N2 C10 C11 179.03(14)
Ga1 N2 C10 C11 2.2(2)
C8 N2 C10 C9 -2.0(2)
Ga1 N2 C10 C9 -178.86(11)
N2 C10 C11 C12 3.1(3)
C9 C10 C11 C12 -175.98(15)
Ga1 O2 C12 C11 -9.8(2)
Ga1 O2 C12 C13 170.74(10)
C10 C11 C12 O2 0.7(3)
C10 C11 C12 C13 -179.93(15)
